data_4509235
loop_
_publ_author_name
'Guzei, Ilia A.'
'Mitra, Amitabha'
'Spencer, Lara C.'

_publ_section_title
;
 Concomitant Twinning and Polymorphism of Ti(C5H4tBu)2Cl2
;
_journal_issue 5
_journal_name_full 'Crystal Growth &amp; Design'
_journal_page_first 2287
_journal_paper_doi 10.1021/cg8010772
_journal_volume 9
_journal_year 2009
_chemical_absolute_configuration ad
_chemical_formula_moiety 'C18 H26 Cl2 Ti'
_chemical_formula_sum 'C18 H26 Cl2 Ti'
_chemical_formula_weight 361.19
_chemical_name_systematic
; 
 ? 
;
_space_group_IT_number 18
_symmetry_cell_setting orthorhombic
_symmetry_Int_Tables_number 18
_symmetry_space_group_name_Hall 'P 2 2ab'
_symmetry_space_group_name_H-M 'P 21 21 2'
_atom_sites_solution_hydrogens geom
_atom_sites_solution_primary direct
_atom_sites_solution_secondary difmap
_cell_angle_alpha 90.00
_cell_angle_beta 90.00
_cell_angle_gamma 90.00
_cell_formula_units_Z 2
_cell_length_a 10.8149(2)
_cell_length_b 12.8832(2)
_cell_length_c 6.62470(10)
_cell_measurement_reflns_used 8728
_cell_measurement_temperature 571(2)
_cell_measurement_theta_max 72.04
_cell_measurement_theta_min 5.34
_cell_volume 923.02(3)
_computing_cell_refinement 'SAINT Ver. 7.24A (Bruker-AXS, 2007)'
_computing_data_collection 'APEX2 Ver. 2.1-4 (Bruker-AXS, 2007)'
_computing_data_reduction 'SAINT Ver. 7.24A'
_computing_molecular_graphics SHELXTL
_computing_publication_material SHELXTL
_computing_structure_refinement SHELXTL
_computing_structure_solution 'SHELXTL (Sheldrick, 2008)'
_diffrn_ambient_temperature 571(2)
_diffrn_measured_fraction_theta_full 0.983
_diffrn_measured_fraction_theta_max 0.983
_diffrn_measurement_device_type 'Bruker SMART APEX2 area detector'
_diffrn_measurement_method '0.50\% \w and 0.5 \% \f scans'
_diffrn_radiation_monochromator graphite
_diffrn_radiation_source 'fine-focus sealed tube'
_diffrn_radiation_type Cu-K\a
_diffrn_radiation_wavelength 1.54178
_diffrn_reflns_av_R_equivalents 0.0235
_diffrn_reflns_av_sigmaI/netI 0.0117
_diffrn_reflns_limit_h_max 13
_diffrn_reflns_limit_h_min -13
_diffrn_reflns_limit_k_max 15
_diffrn_reflns_limit_k_min -15
_diffrn_reflns_limit_l_max 7
_diffrn_reflns_limit_l_min -8
_diffrn_reflns_number 14905
_diffrn_reflns_theta_full 72.04
_diffrn_reflns_theta_max 72.04
_diffrn_reflns_theta_min 5.34
_exptl_absorpt_coefficient_mu 6.504
_exptl_absorpt_correction_T_max 0.4226
_exptl_absorpt_correction_T_min 0.1709
_exptl_absorpt_correction_type multi-scan
_exptl_absorpt_process_details
;
SADABS  (Bruker-AXS, 2007)
;
_exptl_crystal_colour red
_exptl_crystal_density_diffrn 1.300
_exptl_crystal_density_method 'not measured'
_exptl_crystal_description needle
_exptl_crystal_F_000 380
_exptl_crystal_size_max 0.42
_exptl_crystal_size_mid 0.40
_exptl_crystal_size_min 0.16
_refine_diff_density_max 0.195
_refine_diff_density_min -0.122
_refine_diff_density_rms 0.032
_refine_ls_abs_structure_details 'Flack H D (1983), Acta Cryst. A39, 876-881'
_refine_ls_abs_structure_Flack -0.002(8)
_refine_ls_extinction_method none
_refine_ls_goodness_of_fit_ref 1.013
_refine_ls_hydrogen_treatment constr
_refine_ls_matrix_type full
_refine_ls_number_parameters 100
_refine_ls_number_reflns 1782
_refine_ls_number_restraints 0
_refine_ls_restrained_S_all 1.013
_refine_ls_R_factor_all 0.0273
_refine_ls_R_factor_gt 0.0262
_refine_ls_shift/su_max 0.000
_refine_ls_shift/su_mean 0.000
_refine_ls_structure_factor_coef Fsqd
_refine_ls_weighting_details 'calc w=1/[\s^2^(Fo^2^)+(0.0521P)^2^+0.0726P] where P=(Fo^2^+2Fc^2^)/3'
_refine_ls_weighting_scheme calc
_refine_ls_wR_factor_gt 0.0734
_refine_ls_wR_factor_ref 0.0744
_reflns_number_gt 1719
_reflns_number_total 1782
_reflns_threshold_expression I>2\s(I)
_cod_data_source_file cg8010772sup1.cif
_cod_data_source_block west123_385k
_cod_depositor_comments
;
The following automatic conversions were performed:

'_symmetry_cell_setting' value 'Orthorhombic' changed to
'orthorhombic' according to
/home/saulius/struct/CIF-dictionaries/cif_core.dic dictionary named
'cif_core.dic' version 2.4.2 from 2011-04-26.

Automatic conversion script
Id: cif_fix_values 1891 2012-01-12 08:04:46Z andrius 
;
_cod_original_sg_symbol_Hall 'P 2 2ab     '
_cod_original_sg_symbol_H-M 'P 21 21 2   '
_cod_database_code 4509235

loop_
_symmetry_equiv_pos_as_xyz
'x, y, z'
'-x, -y, z'
'-x+1/2, y+1/2, -z'
'x+1/2, -y+1/2, -z'

loop_
_atom_site_label
_atom_site_type_symbol
_atom_site_fract_x
_atom_site_fract_y
_atom_site_fract_z
_atom_site_U_iso_or_equiv
_atom_site_adp_type
_atom_site_occupancy
_atom_site_symmetry_multiplicity
_atom_site_calc_flag
_atom_site_refinement_flags
Ti1 Ti 0.5000 0.0000 0.84260(5) 0.05087(14) Uani 1 2 d S
Cl1 Cl 0.60805(6) 0.09697(6) 1.08948(8) 0.0911(2) Uani 1 1 d .
C1 C 0.43693(16) 0.17521(15) 0.7236(3) 0.0607(5) Uani 1 1 d .
C2 C 0.43127(18) 0.10248(15) 0.5659(3) 0.0618(4) Uani 1 1 d .
H2 H 0.4796 0.1040 0.4498 0.074 Uiso 1 1 calc R
C3 C 0.34221(18) 0.02771(15) 0.6100(4) 0.0708(6) Uani 1 1 d .
H3 H 0.3211 -0.0289 0.5300 0.085 Uiso 1 1 calc R
C4 C 0.29117(18) 0.05324(19) 0.7941(5) 0.0847(7) Uani 1 1 d .
H4 H 0.2277 0.0177 0.8588 0.102 Uiso 1 1 calc R
C5 C 0.35069(19) 0.14105(17) 0.8663(4) 0.0768(6) Uani 1 1 d .
H5 H 0.3356 0.1724 0.9903 0.092 Uiso 1 1 calc R
C6 C 0.5047(2) 0.27838(16) 0.7166(4) 0.0789(5) Uani 1 1 d .
C7 C 0.4369(3) 0.3434(2) 0.5547(7) 0.1326(15) Uani 1 1 d .
H7A H 0.4357 0.3060 0.4294 0.199 Uiso 1 1 calc R
H7B H 0.4793 0.4082 0.5362 0.199 Uiso 1 1 calc R
H7C H 0.3536 0.3565 0.5978 0.199 Uiso 1 1 calc R
C8 C 0.6400(2) 0.2637(2) 0.6523(5) 0.0994(9) Uani 1 1 d .
H8A H 0.6801 0.2165 0.7435 0.149 Uiso 1 1 calc R
H8B H 0.6818 0.3294 0.6553 0.149 Uiso 1 1 calc R
H8C H 0.6429 0.2359 0.5179 0.149 Uiso 1 1 calc R
C9 C 0.4985(4) 0.3356(2) 0.9186(6) 0.1210(11) Uani 1 1 d .
H9A H 0.4136 0.3481 0.9535 0.181 Uiso 1 1 calc R
H9B H 0.5413 0.4006 0.9076 0.181 Uiso 1 1 calc R
H9C H 0.5367 0.2940 1.0214 0.181 Uiso 1 1 calc R

loop_
_atom_site_aniso_label
_atom_site_aniso_U_11
_atom_site_aniso_U_22
_atom_site_aniso_U_33
_atom_site_aniso_U_23
_atom_site_aniso_U_13
_atom_site_aniso_U_12
Ti1 0.0478(2) 0.0663(2) 0.0385(2) 0.000 0.000 -0.00445(19)
Cl1 0.1005(4) 0.1187(5) 0.0541(3) -0.0099(3) -0.0175(3) -0.0277(4)
C1 0.0482(9) 0.0615(9) 0.0725(12) -0.0116(9) -0.0023(8) 0.0052(8)
C2 0.0652(11) 0.0663(10) 0.0539(10) -0.0011(9) -0.0083(9) 0.0143(9)
C3 0.0618(10) 0.0666(12) 0.0839(14) -0.0098(9) -0.0263(11) 0.0027(8)
C4 0.0453(9) 0.0842(13) 0.125(2) 0.0013(15) 0.0022(12) -0.0046(10)
C5 0.0615(10) 0.0812(13) 0.0879(15) -0.0216(12) 0.0187(11) 0.0068(10)
C6 0.0697(11) 0.0641(11) 0.1029(15) -0.0035(10) -0.0137(14) -0.0076(10)
C7 0.133(3) 0.0702(15) 0.194(4) 0.033(2) -0.061(3) -0.0139(16)
C8 0.0751(14) 0.1006(18) 0.123(2) 0.0155(17) 0.0049(16) -0.0253(13)
C9 0.125(2) 0.0798(15) 0.158(3) -0.0476(18) -0.009(3) -0.0087(17)

loop_
_atom_type_symbol
_atom_type_description
_atom_type_scat_dispersion_real
_atom_type_scat_dispersion_imag
_atom_type_scat_source
C C 0.0181 0.0091 'International Tables Vol C Tables 4.2.6.8 and 6.1.1.4'
Ti Ti 0.2191 1.8069 'International Tables Vol C Tables 4.2.6.8 and 6.1.1.4'
Cl Cl 0.3639 0.7018 'International Tables Vol C Tables 4.2.6.8 and 6.1.1.4'
H H 0.0000 0.0000 'International Tables Vol C Tables 4.2.6.8 and 6.1.1.4'

loop_
_geom_angle_atom_site_label_1
_geom_angle_atom_site_label_2
_geom_angle_atom_site_label_3
_geom_angle
_geom_angle_site_symmetry_1
_geom_angle_site_symmetry_3
_geom_angle_publ_flag
C3 Ti1 C3 97.05(12) . 2_655 yes
C3 Ti1 Cl1 137.63(5) . . yes
C3 Ti1 Cl1 100.17(6) 2_655 . yes
C3 Ti1 Cl1 100.17(6) . 2_655 yes
C3 Ti1 Cl1 137.63(5) 2_655 2_655 yes
Cl1 Ti1 Cl1 92.57(3) . 2_655 yes
C3 Ti1 C2 78.69(8) . 2_655 yes
C3 Ti1 C2 34.42(7) 2_655 2_655 yes
Cl1 Ti1 C2 132.17(5) . 2_655 yes
Cl1 Ti1 C2 113.20(5) 2_655 2_655 yes
C3 Ti1 C2 34.42(7) . . yes
C3 Ti1 C2 78.69(8) 2_655 . yes
Cl1 Ti1 C2 113.20(5) . . yes
Cl1 Ti1 C2 132.17(5) 2_655 . yes
C2 Ti1 C2 79.15(10) 2_655 . yes
C3 Ti1 C4 34.02(9) . . yes
C3 Ti1 C4 130.55(10) 2_655 . yes
Cl1 Ti1 C4 114.17(7) . . yes
Cl1 Ti1 C4 77.12(7) 2_655 . yes
C2 Ti1 C4 110.62(9) 2_655 . yes
C2 Ti1 C4 55.93(9) . . yes
C3 Ti1 C4 130.55(10) . 2_655 yes
C3 Ti1 C4 34.02(9) 2_655 2_655 yes
Cl1 Ti1 C4 77.12(7) . 2_655 yes
Cl1 Ti1 C4 114.17(7) 2_655 2_655 yes
C2 Ti1 C4 55.93(9) 2_655 2_655 yes
C2 Ti1 C4 110.62(9) . 2_655 yes
C4 Ti1 C4 164.49(15) . 2_655 yes
C3 Ti1 C5 130.03(8) . 2_655 yes
C3 Ti1 C5 56.08(8) 2_655 2_655 yes
Cl1 Ti1 C5 91.26(6) . 2_655 yes
Cl1 Ti1 C5 83.63(6) 2_655 2_655 yes
C2 Ti1 C5 55.13(8) 2_655 2_655 yes
C2 Ti1 C5 132.14(8) . 2_655 yes
C4 Ti1 C5 148.42(8) . 2_655 yes
C4 Ti1 C5 33.43(8) 2_655 2_655 yes
C3 Ti1 C5 56.08(8) . . yes
C3 Ti1 C5 130.03(8) 2_655 . yes
Cl1 Ti1 C5 83.63(6) . . yes
Cl1 Ti1 C5 91.26(6) 2_655 . yes
C2 Ti1 C5 132.14(8) 2_655 . yes
C2 Ti1 C5 55.13(8) . . yes
C4 Ti1 C5 33.43(8) . . yes
C4 Ti1 C5 148.42(8) 2_655 . yes
C5 Ti1 C5 172.62(12) 2_655 . yes
C3 Ti1 C1 97.50(7) . 2_655 yes
C3 Ti1 C1 56.61(6) 2_655 2_655 yes
Cl1 Ti1 C1 124.25(5) . 2_655 yes
Cl1 Ti1 C1 82.83(5) 2_655 2_655 yes
C2 Ti1 C1 33.48(7) 2_655 2_655 yes
C2 Ti1 C1 110.21(7) . 2_655 yes
C4 Ti1 C1 118.60(8) . 2_655 yes
C4 Ti1 C1 55.65(7) 2_655 2_655 yes
C5 Ti1 C1 33.00(8) 2_655 2_655 yes
C5 Ti1 C1 151.58(7) . 2_655 yes
C3 Ti1 C1 56.61(6) . . yes
C3 Ti1 C1 97.50(7) 2_655 . yes
Cl1 Ti1 C1 82.83(5) . . yes
Cl1 Ti1 C1 124.25(5) 2_655 . yes
C2 Ti1 C1 110.21(7) 2_655 . yes
C2 Ti1 C1 33.48(7) . . yes
C4 Ti1 C1 55.65(7) . . yes
C4 Ti1 C1 118.60(8) 2_655 . yes
C5 Ti1 C1 151.58(7) 2_655 . yes
C5 Ti1 C1 33.00(8) . . yes
C1 Ti1 C1 143.04(10) 2_655 . yes
C5 C1 C2 105.28(18) . . ?
C5 C1 C6 128.17(19) . . ?
C2 C1 C6 125.6(2) . . ?
C5 C1 Ti1 71.53(13) . . ?
C2 C1 Ti1 69.03(11) . . ?
C6 C1 Ti1 132.23(14) . . ?
C3 C2 C1 109.60(19) . . ?
C3 C2 Ti1 70.78(12) . . ?
C1 C2 Ti1 77.49(12) . . ?
C3 C2 H2 125.2 . . ?
C1 C2 H2 125.2 . . ?
Ti1 C2 H2 118.3 . . ?
C4 C3 C2 107.29(18) . . ?
C4 C3 Ti1 75.19(13) . . ?
C2 C3 Ti1 74.80(11) . . ?
C4 C3 H3 126.4 . . ?
C2 C3 H3 126.4 . . ?
Ti1 C3 H3 115.9 . . ?
C3 C4 C5 108.3(2) . . ?
C3 C4 Ti1 70.80(11) . . ?
C5 C4 Ti1 75.42(12) . . ?
C3 C4 H4 125.9 . . ?
C5 C4 H4 125.9 . . ?
Ti1 C4 H4 119.7 . . ?
C4 C5 C1 109.5(2) . . ?
C4 C5 Ti1 71.15(12) . . ?
C1 C5 Ti1 75.48(11) . . ?
C4 C5 H5 125.3 . . ?
C1 C5 H5 125.3 . . ?
Ti1 C5 H5 119.8 . . ?
C1 C6 C9 112.0(2) . . ?
C1 C6 C8 111.12(19) . . ?
C9 C6 C8 110.1(2) . . ?
C1 C6 C7 105.50(19) . . ?
C9 C6 C7 109.0(3) . . ?
C8 C6 C7 109.0(3) . . ?
C6 C7 H7A 109.5 . . ?
C6 C7 H7B 109.5 . . ?
H7A C7 H7B 109.5 . . ?
C6 C7 H7C 109.5 . . ?
H7A C7 H7C 109.5 . . ?
H7B C7 H7C 109.5 . . ?
C6 C8 H8A 109.5 . . ?
C6 C8 H8B 109.5 . . ?
H8A C8 H8B 109.5 . . ?
C6 C8 H8C 109.5 . . ?
H8A C8 H8C 109.5 . . ?
H8B C8 H8C 109.5 . . ?
C6 C9 H9A 109.5 . . ?
C6 C9 H9B 109.5 . . ?
H9A C9 H9B 109.5 . . ?
C6 C9 H9C 109.5 . . ?
H9A C9 H9C 109.5 . . ?
H9B C9 H9C 109.5 . . ?

loop_
_geom_bond_atom_site_label_1
_geom_bond_atom_site_label_2
_geom_bond_distance
_geom_bond_site_symmetry_2
_geom_bond_publ_flag
Ti1 C3 2.3269(19) . yes
Ti1 C3 2.3269(19) 2_655 yes
Ti1 Cl1 2.3666(6) . yes
Ti1 Cl1 2.3666(6) 2_655 yes
Ti1 C2 2.378(2) 2_655 yes
Ti1 C2 2.378(2) . yes
Ti1 C4 2.382(2) . yes
Ti1 C4 2.382(2) 2_655 yes
Ti1 C5 2.436(2) 2_655 yes
Ti1 C5 2.436(2) . yes
Ti1 C1 2.486(2) 2_655 yes
Ti1 C1 2.486(2) . yes
C1 C5 1.399(3) . ?
C1 C2 1.405(3) . ?
C1 C6 1.518(3) . ?
C2 C3 1.393(3) . ?
C2 H2 0.9300 . ?
C3 C4 1.379(4) . ?
C3 H3 0.9300 . ?
C4 C5 1.387(3) . ?
C4 H4 0.9300 . ?
C5 H5 0.9300 . ?
C6 C9 1.529(4) . ?
C6 C8 1.536(4) . ?
C6 C7 1.546(4) . ?
C7 H7A 0.9600 . ?
C7 H7B 0.9600 . ?
C7 H7C 0.9600 . ?
C8 H8A 0.9600 . ?
C8 H8B 0.9600 . ?
C8 H8C 0.9600 . ?
C9 H9A 0.9600 . ?
C9 H9B 0.9600 . ?
C9 H9C 0.9600 . ?

loop_
_geom_torsion_atom_site_label_1
_geom_torsion_atom_site_label_2
_geom_torsion_atom_site_label_3
_geom_torsion_atom_site_label_4
_geom_torsion
_geom_torsion_site_symmetry_1
C3 Ti1 C1 C5 77.77(14) .
C3 Ti1 C1 C5 171.29(14) 2_655
Cl1 Ti1 C1 C5 -89.33(13) .
Cl1 Ti1 C1 C5 -1.10(14) 2_655
C2 Ti1 C1 C5 138.23(13) 2_655
C2 Ti1 C1 C5 115.18(18) .
C4 Ti1 C1 C5 36.52(14) .
C4 Ti1 C1 C5 -160.40(14) 2_655
C5 Ti1 C1 C5 -168.63(19) 2_655
C1 Ti1 C1 C5 129.74(13) 2_655
C3 Ti1 C1 C2 -37.42(12) .
C3 Ti1 C1 C2 56.11(13) 2_655
Cl1 Ti1 C1 C2 155.48(12) .
Cl1 Ti1 C1 C2 -116.29(12) 2_655
C2 Ti1 C1 C2 23.05(17) 2_655
C4 Ti1 C1 C2 -78.66(15) .
C4 Ti1 C1 C2 84.41(14) 2_655
C5 Ti1 C1 C2 76.2(2) 2_655
C5 Ti1 C1 C2 -115.18(18) .
C1 Ti1 C1 C2 14.55(11) 2_655
C3 Ti1 C1 C6 -157.0(2) .
C3 Ti1 C1 C6 -63.5(2) 2_655
Cl1 Ti1 C1 C6 35.9(2) .
Cl1 Ti1 C1 C6 124.12(19) 2_655
C2 Ti1 C1 C6 -96.5(2) 2_655
C2 Ti1 C1 C6 -119.6(3) .
C4 Ti1 C1 C6 161.7(2) .
C4 Ti1 C1 C6 -35.2(2) 2_655
C5 Ti1 C1 C6 -43.4(3) 2_655
C5 Ti1 C1 C6 125.2(3) .
C1 Ti1 C1 C6 -105.0(2) 2_655
C5 C1 C2 C3 1.2(2) .
C6 C1 C2 C3 -168.26(18) .
Ti1 C1 C2 C3 64.09(13) .
C5 C1 C2 Ti1 -62.84(15) .
C6 C1 C2 Ti1 127.65(19) .
C3 Ti1 C2 C3 120.88(14) 2_655
Cl1 Ti1 C2 C3 -142.80(11) .
Cl1 Ti1 C2 C3 -25.79(14) 2_655
C2 Ti1 C2 C3 85.78(12) 2_655
C4 Ti1 C2 C3 -38.44(12) .
C4 Ti1 C2 C3 132.82(13) 2_655
C5 Ti1 C2 C3 102.37(14) 2_655
C5 Ti1 C2 C3 -79.27(13) .
C1 Ti1 C2 C3 73.08(13) 2_655
C1 Ti1 C2 C3 -116.18(17) .
C3 Ti1 C2 C1 116.18(17) .
C3 Ti1 C2 C1 -122.94(13) 2_655
Cl1 Ti1 C2 C1 -26.61(13) .
Cl1 Ti1 C2 C1 90.40(12) 2_655
C2 Ti1 C2 C1 -158.03(16) 2_655
C4 Ti1 C2 C1 77.74(14) .
C4 Ti1 C2 C1 -111.00(13) 2_655
C5 Ti1 C2 C1 -141.45(12) 2_655
C5 Ti1 C2 C1 36.92(12) .
C1 Ti1 C2 C1 -170.74(7) 2_655
C1 C2 C3 C4 0.3(2) .
Ti1 C2 C3 C4 68.77(15) .
C1 C2 C3 Ti1 -68.43(14) .
C3 Ti1 C3 C4 -170.98(16) 2_655
Cl1 Ti1 C3 C4 -57.43(17) .
Cl1 Ti1 C3 C4 47.89(14) 2_655
C2 Ti1 C3 C4 159.75(15) 2_655
C2 Ti1 C3 C4 -112.99(17) .
C4 Ti1 C3 C4 -177.61(5) 2_655
C5 Ti1 C3 C4 138.09(14) 2_655
C5 Ti1 C3 C4 -36.73(13) .
C1 Ti1 C3 C4 131.91(14) 2_655
C1 Ti1 C3 C4 -76.62(14) .
C3 Ti1 C3 C2 -58.00(11) 2_655
Cl1 Ti1 C3 C2 55.55(16) .
Cl1 Ti1 C3 C2 160.88(11) 2_655
C2 Ti1 C3 C2 -87.26(14) 2_655
C4 Ti1 C3 C2 112.99(17) .
C4 Ti1 C3 C2 -64.62(14) 2_655
C5 Ti1 C3 C2 -108.92(13) 2_655
C5 Ti1 C3 C2 76.26(12) .
C1 Ti1 C3 C2 -115.10(12) 2_655
C1 Ti1 C3 C2 36.37(11) .
C2 C3 C4 C5 -1.8(3) .
Ti1 C3 C4 C5 66.67(17) .
C2 C3 C4 Ti1 -68.51(13) .
C3 Ti1 C4 C3 11.8(2) 2_655
Cl1 Ti1 C4 C3 141.50(12) .
Cl1 Ti1 C4 C3 -131.49(14) 2_655
C2 Ti1 C4 C3 -21.26(16) 2_655
C2 Ti1 C4 C3 38.92(12) .
C4 Ti1 C4 C3 6.81(12) 2_655
C5 Ti1 C4 C3 -77.6(2) 2_655
C5 Ti1 C4 C3 115.7(2) .
C1 Ti1 C4 C3 -57.18(16) 2_655
C1 Ti1 C4 C3 79.69(15) .
C3 Ti1 C4 C5 -115.7(2) .
C3 Ti1 C4 C5 -103.91(18) 2_655
Cl1 Ti1 C4 C5 25.78(19) .
Cl1 Ti1 C4 C5 112.79(17) 2_655
C2 Ti1 C4 C5 -136.99(16) 2_655
C2 Ti1 C4 C5 -76.80(17) .
C4 Ti1 C4 C5 -108.92(17) 2_655
C5 Ti1 C4 C5 166.7(2) 2_655
C1 Ti1 C4 C5 -172.90(15) 2_655
C1 Ti1 C4 C5 -36.04(15) .
C3 C4 C5 C1 2.7(3) .
Ti1 C4 C5 C1 66.32(16) .
C3 C4 C5 Ti1 -63.64(15) .
C2 C1 C5 C4 -2.4(2) .
C6 C1 C5 C4 166.8(2) .
Ti1 C1 C5 C4 -63.55(17) .
C2 C1 C5 Ti1 61.16(13) .
C6 C1 C5 Ti1 -129.7(2) .
C3 Ti1 C5 C4 37.40(17) .
C3 Ti1 C5 C4 105.58(19) 2_655
Cl1 Ti1 C5 C4 -156.47(17) .
Cl1 Ti1 C5 C4 -64.02(17) 2_655
C2 Ti1 C5 C4 59.4(2) 2_655
C2 Ti1 C5 C4 79.41(18) .
C4 Ti1 C5 C4 151.1(3) 2_655
C5 Ti1 C5 C4 -110.07(17) 2_655
C1 Ti1 C5 C4 13.2(3) 2_655
C1 Ti1 C5 C4 116.9(2) .
C3 Ti1 C5 C1 -79.49(14) .
C3 Ti1 C5 C1 -11.31(18) 2_655
Cl1 Ti1 C5 C1 86.64(12) .
Cl1 Ti1 C5 C1 179.09(12) 2_655
C2 Ti1 C5 C1 -57.46(16) 2_655
C2 Ti1 C5 C1 -37.48(12) .
C4 Ti1 C5 C1 -116.9(2) .
C4 Ti1 C5 C1 34.2(2) 2_655
C5 Ti1 C5 C1 133.04(12) 2_655
C1 Ti1 C5 C1 -103.7(2) 2_655
C5 C1 C6 C9 16.4(4) .
C2 C1 C6 C9 -176.6(2) .
Ti1 C1 C6 C9 -83.4(3) .
C5 C1 C6 C8 139.9(3) .
C2 C1 C6 C8 -53.0(3) .
Ti1 C1 C6 C8 40.2(3) .
C5 C1 C6 C7 -102.1(3) .
C2 C1 C6 C7 65.0(3) .
Ti1 C1 C6 C7 158.2(2) .
